data_1100135
loop_
_publ_author_name
'Carballo, Rosa'
'V\'azquez-L\'opez, Ezequiel M.'
'Covelo, Berta'
'Casti\~neiras, Alfonso'

_publ_section_title
;
 Coordination polymers of Copper(II) based on mixed N- and O-donor
 ligands: The crystal structures of [CuL~2~(4,4'-bipy)]~n~
 (L = lactate or 2-methyllactate)'
;
_journal_issue 9-10
_journal_name_full Polyhedron
_journal_page_first 899
_journal_page_last 904
_journal_paper_doi 10.1016/S0277-5387(01)00749-5
_journal_volume 20
_journal_year 2001
_chemical_formula_moiety ?
_chemical_formula_sum 'C16 H18 Cu N2 O6'
_chemical_formula_weight 397.86
_chemical_melting_point ?
_chemical_name_systematic
;
 catena-(\mu-4,4'-Bipyridyl)-bis(lactate-O,O')-copper(II)
;
_space_group_IT_number 12
_symmetry_cell_setting monoclinic
_symmetry_space_group_name_Hall '-C 2y'
_symmetry_space_group_name_H-M 'C 1 2/m 1'
_atom_sites_solution_primary direct
_atom_sites_solution_secondary difmap
_cell_angle_alpha 90.00
_cell_angle_beta 104.854(2)
_cell_angle_gamma 90.00
_cell_formula_units_Z 2
_cell_length_a 14.443(2)
_cell_length_b 11.2031(16)
_cell_length_c 5.3902(8)
_cell_measurement_reflns_used ?
_cell_measurement_temperature 293(2)
_cell_measurement_theta_max ?
_cell_measurement_theta_min ?
_cell_volume 843.0(2)
_diffrn_ambient_temperature 293(2)
_diffrn_detector_area_resol_mean ?
_diffrn_measurement_device_type 'CCD area detector'
_diffrn_measurement_method 'phi and omega scans'
_diffrn_radiation_monochromator graphite
_diffrn_radiation_source 'fine-focus sealed tube'
_diffrn_radiation_type MoK\a
_diffrn_radiation_wavelength 0.71073
_diffrn_reflns_av_R_equivalents 0.0326
_diffrn_reflns_av_sigmaI/netI 0.0312
_diffrn_reflns_limit_h_max 17
_diffrn_reflns_limit_h_min -18
_diffrn_reflns_limit_k_max 12
_diffrn_reflns_limit_k_min -14
_diffrn_reflns_limit_l_max 7
_diffrn_reflns_limit_l_min -4
_diffrn_reflns_number 2791
_diffrn_reflns_theta_max 28.00
_diffrn_reflns_theta_min 2.33
_diffrn_standards_decay_% ?
_diffrn_standards_interval_count ?
_diffrn_standards_interval_time ?
_diffrn_standards_number ?
_exptl_absorpt_coefficient_mu 1.331
_exptl_absorpt_correction_T_max 1.000
_exptl_absorpt_correction_T_min .8033
_exptl_absorpt_process_details ?
_exptl_crystal_colour Blue
_exptl_crystal_density_diffrn 1.567
_exptl_crystal_density_meas ?
_exptl_crystal_density_method 'not measured'
_exptl_crystal_description Prism
_exptl_crystal_F_000 410
_exptl_crystal_size_max .26
_exptl_crystal_size_mid .22
_exptl_crystal_size_min .04
_refine_ls_extinction_coef ?
_refine_ls_extinction_method none
_refine_ls_goodness_of_fit_ref 1.118
_refine_ls_hydrogen_treatment mixed
_refine_ls_matrix_type full
_refine_ls_number_parameters 78
_refine_ls_number_reflns 1055
_refine_ls_number_restraints 0
_refine_ls_restrained_S_all 1.118
_refine_ls_R_factor_all 0.0366
_refine_ls_R_factor_gt 0.0345
_refine_ls_shift/su_max 0.000
_refine_ls_shift/su_mean 0.000
_refine_ls_structure_factor_coef Fsqd
_refine_ls_weighting_details 'calc w=1/[\s^2^(Fo^2^)+(0.0541P)^2^+0.0000P] where P=(Fo^2^+2Fc^2^)/3'
_refine_ls_weighting_scheme calc
_refine_ls_wR_factor_gt 0.0877
_refine_ls_wR_factor_ref 0.0885
_reflns_number_gt 992
_reflns_number_total 1055
_reflns_threshold_expression >2sigma(I)
_cod_depositor_comments
;
The following automatic conversions were performed:
'_symmetry_cell_setting' value 'Monoclinic' changed to 'monoclinic'
according to '/home/saulius/struct/CIF-dictionaries/cif_core.dic'
dictionary named 'cif_core.dic' version 2.4.1 from 2010-06-29.

Automatic conversion script
Id: cif_fix_enum 1527 2010-12-29 10:47:43Z saulius 
;
_cod_original_sg_symbol_H-M C2/m
_cod_database_code 1100135

loop_
_symmetry_equiv_pos_as_xyz
'x, y, z'
'-x, y, -z'
'x+1/2, y+1/2, z'
'-x+1/2, y+1/2, -z'
'-x, -y, -z'
'x, -y, z'
'-x+1/2, -y+1/2, -z'
'x+1/2, -y+1/2, z'

loop_
_atom_site_label
_atom_site_type_symbol
_atom_site_fract_x
_atom_site_fract_y
_atom_site_fract_z
_atom_site_U_iso_or_equiv
_atom_site_adp_type
_atom_site_occupancy
_atom_site_symmetry_multiplicity
_atom_site_calc_flag
_atom_site_refinement_flags
_atom_site_disorder_assembly
_atom_site_disorder_group
Cu Cu 0.0000 0.0000 0.5000 0.02584(18) Uani 1 4 d S . .
O11 O 0.12267(13) 0.0000 0.7559(3) 0.0288(4) Uani 1 2 d S . .
O12 O 0.11563(17) 0.0000 0.2586(4) 0.0506(7) Uani 1 2 d S . .
O13 O 0.28123(17) 0.0000 0.8646(5) 0.0650(9) Uani 1 2 d S . .
N1 N 0.0000 0.1829(2) 0.5000 0.0283(5) Uani 1 2 d S . .
C1 C 0.04136(17) 0.2459(2) 0.7108(4) 0.0388(5) Uani 1 1 d . . .
H1 H 0.0704 0.2044 0.8599 0.047 Uiso 1 1 calc R . .
C2 C 0.04318(17) 0.36838(19) 0.7181(4) 0.0388(5) Uani 1 1 d . . .
H2 H 0.0734 0.4075 0.8694 0.047 Uiso 1 1 calc R . .
C3 C 0.0000 0.4345(2) 0.5000 0.0277(6) Uani 1 2 d S . .
C11 C 0.2043(2) 0.0000 0.7035(6) 0.0406(7) Uani 1 2 d S . .
C12 C 0.2072(3) 0.0333(5) 0.4261(8) 0.0437(14) Uani 0.50 1 d P . .
H12A H 0.2559 -0.0171 0.3813 0.052 Uiso 0.50 1 calc PR . .
C13 C 0.2346(4) 0.1633(6) 0.3934(12) 0.0651(17) Uani 0.50 1 d P . .
H13A H 0.1900 0.2154 0.4445 0.098 Uiso 0.50 1 calc PR . .
H13B H 0.2329 0.1778 0.2168 0.098 Uiso 0.50 1 calc PR . .
H13C H 0.2980 0.1782 0.4985 0.098 Uiso 0.50 1 calc PR . .
H12 H 0.122(2) 0.0000 0.121(7) 0.033(9) Uiso 1 2 d S . .

loop_
_atom_site_aniso_label
_atom_site_aniso_U_11
_atom_site_aniso_U_22
_atom_site_aniso_U_33
_atom_site_aniso_U_23
_atom_site_aniso_U_13
_atom_site_aniso_U_12
Cu 0.0327(3) 0.0204(2) 0.0212(3) 0.000 0.00113(17) 0.000
O11 0.0326(10) 0.0307(10) 0.0203(9) 0.000 0.0017(7) 0.000
O12 0.0399(13) 0.090(2) 0.0215(11) 0.000 0.0068(9) 0.000
O13 0.0347(13) 0.111(3) 0.0407(14) 0.000 -0.0051(10) 0.000
N1 0.0347(12) 0.0226(11) 0.0252(11) 0.000 0.0031(9) 0.000
C1 0.0540(13) 0.0273(10) 0.0280(10) 0.0011(8) -0.0027(9) 0.0031(9)
C2 0.0573(14) 0.0263(10) 0.0253(10) -0.0027(8) -0.0029(9) 0.0015(9)
C3 0.0309(13) 0.0252(14) 0.0260(13) 0.000 0.0057(10) 0.000
C11 0.0397(17) 0.054(2) 0.0246(14) 0.000 0.0015(12) 0.000
C12 0.034(2) 0.066(4) 0.0308(19) -0.0024(18) 0.0072(15) 0.0008(18)
C13 0.052(3) 0.087(5) 0.058(3) 0.008(3) 0.016(3) -0.021(3)

loop_
_atom_type_symbol
_atom_type_description
_atom_type_scat_dispersion_real
_atom_type_scat_dispersion_imag
_atom_type_scat_source
C C 0.0033 0.0016 'International Tables Vol C Tables 4.2.6.8 and 6.1.1.4'
H H 0.0000 0.0000 'International Tables Vol C Tables 4.2.6.8 and 6.1.1.4'
Cu Cu 0.3201 1.2651 'International Tables Vol C Tables 4.2.6.8 and 6.1.1.4'
N N 0.0061 0.0033 'International Tables Vol C Tables 4.2.6.8 and 6.1.1.4'
O O 0.0106 0.0060 'International Tables Vol C Tables 4.2.6.8 and 6.1.1.4'
